data_7219414
loop_
_publ_author_name
'Fei, Fei'
'An, Haiyan'
'Meng, Changgong'
'Wang, Lin'
'Wang, Huilong'

_publ_section_title
;
 Lanthanide-supported molybdenum--vanadium oxide clusters: syntheses,
 structures and catalytic properties
;
_journal_name_full 'RSC Adv.'
_journal_paper_doi 10.1039/C4RA16237D
_journal_year 2015
_chemical_formula_sum 'Ce2 H36 Mo6 O44 V2'
_chemical_formula_weight 1698.05
_chemical_name_systematic
; 
 ? 
;
_space_group_IT_number 2
_symmetry_cell_setting triclinic
_symmetry_space_group_name_Hall '-P 1'
_symmetry_space_group_name_H-M 'P -1'
_atom_sites_solution_primary direct
_atom_sites_solution_secondary difmap
_audit_creation_method SHELXL-97
_cell_angle_alpha 77.372(2)
_cell_angle_beta 82.719(2)
_cell_angle_gamma 78.668(2)
_cell_formula_units_Z 2
_cell_length_a 10.0173(3)
_cell_length_b 10.0913(3)
_cell_length_c 19.6748(7)
_cell_measurement_reflns_used 9084
_cell_measurement_temperature 296(2)
_cell_measurement_theta_max 24.99
_cell_measurement_theta_min 2.08
_cell_volume 1895.62(11)
_computing_molecular_graphics 'Bruker SHELXTL'
_computing_publication_material 'Bruker SHELXTL'
_computing_structure_refinement 'SHELXL-97 (Sheldrick, 1997)'
_computing_structure_solution 'SHELXS-97 (Sheldrick, 1990)'
_diffrn_ambient_temperature 296(2)
_diffrn_detector_area_resol_mean 0.01
_diffrn_measured_fraction_theta_full 0.988
_diffrn_measured_fraction_theta_max 0.988
_diffrn_measurement_device_type 'Bruker Smart Apex CCD'
_diffrn_measurement_method \w-2\q
_diffrn_radiation_monochromator graphite
_diffrn_radiation_source 'fine-focus sealed tube'
_diffrn_radiation_type MoK\a
_diffrn_radiation_wavelength 0.71073
_diffrn_reflns_av_R_equivalents 0.0189
_diffrn_reflns_av_sigmaI/netI 0.0426
_diffrn_reflns_limit_h_max 11
_diffrn_reflns_limit_h_min -11
_diffrn_reflns_limit_k_max 11
_diffrn_reflns_limit_k_min -9
_diffrn_reflns_limit_l_max 23
_diffrn_reflns_limit_l_min -23
_diffrn_reflns_number 9084
_diffrn_reflns_theta_full 24.99
_diffrn_reflns_theta_max 24.99
_diffrn_reflns_theta_min 2.08
_diffrn_standards_decay_% none
_diffrn_standards_interval_count 0
_diffrn_standards_interval_time 0
_diffrn_standards_number 0
_exptl_absorpt_coefficient_mu 4.859
_exptl_absorpt_correction_T_max 0.506
_exptl_absorpt_correction_T_min 0.409
_exptl_absorpt_correction_type empirical
_exptl_absorpt_process_details 'ABSCOR by T.Higashi 8 March, 1995'
_exptl_crystal_colour yellow
_exptl_crystal_density_diffrn 2.975
_exptl_crystal_density_method 'not measured'
_exptl_crystal_description block
_exptl_crystal_F_000 1604
_exptl_crystal_size_max 0.26
_exptl_crystal_size_mid 0.16
_exptl_crystal_size_min 0.14
_refine_diff_density_max 1.134
_refine_diff_density_min -0.980
_refine_diff_density_rms 0.198
_refine_ls_extinction_method none
_refine_ls_goodness_of_fit_ref 1.027
_refine_ls_hydrogen_treatment none
_refine_ls_matrix_type full
_refine_ls_number_parameters 487
_refine_ls_number_reflns 6581
_refine_ls_number_restraints 0
_refine_ls_restrained_S_all 1.027
_refine_ls_R_factor_all 0.0549
_refine_ls_R_factor_gt 0.0373
_refine_ls_shift/su_max 0.000
_refine_ls_shift/su_mean 0.000
_refine_ls_structure_factor_coef Fsqd
_refine_ls_weighting_details 'calc w=1/[\s^2^(Fo^2^)+(0.0541P)^2^+5.3846P] where P=(Fo^2^+2Fc^2^)/3'
_refine_ls_weighting_scheme calc
_refine_ls_wR_factor_gt 0.0937
_refine_ls_wR_factor_ref 0.1087
_reflns_number_gt 4888
_reflns_number_total 6581
_reflns_threshold_expression >2sigma(I)
_cod_data_source_file c4ra16237d3.cif
_cod_data_source_block 2
_cod_depositor_comments
;
The following automatic conversions were performed:

'_symmetry_cell_setting' value 'Triclinic' changed to 'triclinic'
according to
/usr/data/users/saulius/crontab/automatic-downloads/rss-feeds/RSC/lib/dictionaries/cif_core.dic
dictionary named 'cif_core.dic' version 2.4.2 from 2011-04-26.

Automatic conversion script
Id: cif_fix_values 3008 2015-01-20 13:52:24Z robertas 
;
_cod_original_cell_volume 1895.62(10)
_cod_original_sg_symbol_H-M P-1
_cod_original_formula_sum 'H36 Ce2 Mo6 O44 V2'
_cod_database_code 7219414

loop_
_symmetry_equiv_pos_as_xyz
'x, y, z'
'-x, -y, -z'

loop_
_atom_site_label
_atom_site_type_symbol
_atom_site_fract_x
_atom_site_fract_y
_atom_site_fract_z
_atom_site_U_iso_or_equiv
_atom_site_adp_type
_atom_site_occupancy
_atom_site_symmetry_multiplicity
_atom_site_calc_flag
Mo1 Mo 0.50974(7) 0.54596(7) 0.24741(4) 0.01747(17) Uani 1 1 d
Mo2 Mo 0.22861(7) 0.47857(7) 0.33295(4) 0.02086(18) Uani 1 1 d
Mo3 Mo 0.22294(7) 0.25465(7) 0.24030(4) 0.01706(17) Uani 1 1 d
Mo4 Mo 0.48257(7) -0.00418(7) 0.25155(4) 0.01750(17) Uani 1 1 d
Mo5 Mo 0.76051(7) 0.06441(7) 0.16501(4) 0.02121(18) Uani 1 1 d
Mo6 Mo 0.76774(7) 0.28753(7) 0.25745(4) 0.01761(17) Uani 1 1 d
V1 V 0.50316(13) 0.31889(13) 0.15907(7) 0.0133(3) Uani 1 1 d
V2 V 0.48649(13) 0.22387(13) 0.33945(7) 0.0139(3) Uani 1 1 d
Ce1 Ce 0.20484(5) 0.63429(5) 0.12850(2) 0.01894(13) Uani 1 1 d
Ce2 Ce 0.78942(5) -0.09158(5) 0.37039(2) 0.01964(13) Uani 1 1 d
O1 O 0.5785(6) 0.1023(5) 0.3912(3) 0.0215(13) Uani 1 1 d
O2 O 0.8347(5) 0.1483(6) 0.3195(3) 0.0218(13) Uani 1 1 d
O3 O 0.8387(5) 0.2181(5) 0.1751(3) 0.0207(12) Uani 1 1 d
O4 O 0.4098(5) 0.4400(5) 0.1068(3) 0.0207(12) Uani 1 1 d
O5 O 0.5820(5) -0.1078(5) 0.3154(3) 0.0222(13) Uani 1 1 d
O6 O 0.4132(6) 0.6508(6) 0.1829(3) 0.0225(13) Uani 1 1 d
O7 O 0.1513(6) 0.5940(6) 0.2629(3) 0.0255(14) Uani 1 1 d
O8 O 0.3824(5) 0.1838(5) 0.1808(3) 0.0169(12) Uani 1 1 d
O9 O 0.8331(6) -0.0501(6) 0.2347(3) 0.0281(14) Uani 1 1 d
O10 O 0.3701(5) 0.1167(5) 0.3115(3) 0.0166(12) Uani 1 1 d
O11 O 0.3862(5) 0.5654(5) 0.3280(3) 0.0207(12) Uani 1 1 d
O12 O 0.3664(6) 0.3069(5) 0.3922(3) 0.0211(12) Uani 1 1 d
O13 O 0.6308(6) 0.6357(6) 0.2571(3) 0.0277(14) Uani 1 1 d
O14 O 0.6037(6) -0.0218(5) 0.1701(3) 0.0228(13) Uani 1 1 d
O15 O 0.6214(5) 0.2354(5) 0.1064(3) 0.0209(12) Uani 1 1 d
O16 O 0.8646(6) 0.4105(6) 0.2524(3) 0.0299(15) Uani 1 1 d
O17 O 0.3630(6) -0.0972(6) 0.2447(3) 0.0248(13) Uani 1 1 d
O18 O 0.1570(5) 0.3933(5) 0.1768(3) 0.0220(13) Uani 1 1 d
O19 O 0.8511(6) 0.0232(6) 0.0905(3) 0.0316(15) Uani 1 1 d
O20 O 0.6047(5) 0.1670(5) 0.2446(3) 0.0171(12) Uani 1 1 d
O21 O 0.1515(5) 0.3234(5) 0.3228(3) 0.0180(12) Uani 1 1 d
O22 O 0.1369(6) 0.5195(6) 0.4061(3) 0.0313(15) Uani 1 1 d
O23 O 0.3867(5) 0.3764(5) 0.2526(3) 0.0175(12) Uani 1 1 d
O24 O 0.1268(6) 0.1319(6) 0.2441(3) 0.0257(14) Uani 1 1 d
O25 O 0.6214(5) 0.4268(5) 0.1867(3) 0.0154(11) Uani 1 1 d
O26 O 0.6089(5) 0.3578(5) 0.3178(3) 0.0173(12) Uani 1 1 d
O1W O 0.1561(7) 0.5499(7) 0.0254(4) 0.0410(17) Uani 1 1 d
O2W O 0.3606(6) 0.7497(6) 0.0357(3) 0.0340(15) Uani 1 1 d
O3W O -0.0499(6) 0.6363(7) 0.1573(4) 0.0379(16) Uani 1 1 d
O4W O 0.1678(7) 0.8633(6) 0.1664(3) 0.0365(17) Uani 1 1 d
O5W O 0.0611(6) 0.8260(6) 0.0458(3) 0.0333(15) Uani 1 1 d
O6W O 0.8418(7) -0.3211(6) 0.3276(4) 0.0423(18) Uani 1 1 d
O7W O 0.6314(7) -0.2146(9) 0.4615(4) 0.057(2) Uani 1 1 d
O8W O 0.8586(6) 0.0119(6) 0.4602(3) 0.0334(15) Uani 1 1 d
O9W O 0.9263(7) -0.2766(6) 0.4540(3) 0.0360(16) Uani 1 1 d
O10W O 1.0395(6) -0.1074(7) 0.3301(3) 0.0361(16) Uani 1 1 d
OW1 O -0.0263(7) 0.6949(7) -0.0705(3) 0.0382(16) Uani 1 1 d
OW2 O -0.0441(7) 0.2573(7) 0.4310(3) 0.0375(16) Uani 1 1 d
OW3 O 0.5848(7) -0.1401(8) 0.0542(4) 0.0486(19) Uani 1 1 d
OW4 O 0.2527(7) 0.3991(7) -0.0768(4) 0.0451(18) Uani 1 1 d
OW5 O 0.2585(8) 1.0934(7) 0.0750(4) 0.0469(19) Uani 1 1 d
OW6 O 0.4007(8) -0.3096(8) 0.4406(4) 0.051(2) Uani 1 1 d
OW7 O 0.7723(7) 0.0580(8) 0.5899(4) 0.0465(18) Uani 1 1 d
OW8 O 0.7040(9) 0.4418(8) 0.4299(4) 0.059(2) Uani 1 1 d

loop_
_atom_site_aniso_label
_atom_site_aniso_U_11
_atom_site_aniso_U_22
_atom_site_aniso_U_33
_atom_site_aniso_U_23
_atom_site_aniso_U_13
_atom_site_aniso_U_12
Mo1 0.0183(4) 0.0162(4) 0.0188(4) -0.0050(3) -0.0042(3) -0.0015(3)
Mo2 0.0197(4) 0.0225(4) 0.0184(4) -0.0054(3) -0.0003(3) 0.0016(3)
Mo3 0.0129(3) 0.0191(4) 0.0187(4) -0.0029(3) -0.0026(3) -0.0019(3)
Mo4 0.0186(4) 0.0160(4) 0.0185(4) -0.0045(3) -0.0042(3) -0.0015(3)
Mo5 0.0193(4) 0.0249(4) 0.0165(4) -0.0047(3) -0.0004(3) 0.0031(3)
Mo6 0.0129(3) 0.0208(4) 0.0182(4) -0.0019(3) -0.0020(3) -0.0025(3)
V1 0.0120(6) 0.0165(7) 0.0112(7) -0.0037(5) -0.0006(5) -0.0010(5)
V2 0.0130(6) 0.0171(7) 0.0113(7) -0.0034(5) -0.0010(5) -0.0015(5)
Ce1 0.0187(3) 0.0193(3) 0.0180(3) -0.00319(19) -0.0037(2) -0.00079(18)
Ce2 0.0190(3) 0.0208(3) 0.0183(3) -0.00345(19) -0.0037(2) -0.00094(19)
O1 0.023(3) 0.022(3) 0.019(3) -0.004(2) -0.008(3) -0.002(2)
O2 0.017(3) 0.028(3) 0.017(3) 0.000(2) -0.004(2) -0.002(2)
O3 0.017(3) 0.024(3) 0.020(3) -0.005(2) 0.000(2) 0.000(2)
O4 0.018(3) 0.025(3) 0.017(3) 0.000(2) -0.002(2) -0.003(2)
O5 0.019(3) 0.020(3) 0.027(3) -0.009(2) -0.006(3) 0.004(2)
O6 0.021(3) 0.025(3) 0.022(3) -0.006(2) -0.009(3) 0.000(2)
O7 0.026(3) 0.023(3) 0.024(3) -0.003(3) -0.006(3) 0.005(2)
O8 0.016(3) 0.014(3) 0.022(3) -0.002(2) -0.008(2) -0.003(2)
O9 0.029(3) 0.026(3) 0.026(4) -0.002(3) -0.010(3) 0.003(3)
O10 0.015(3) 0.016(3) 0.022(3) -0.005(2) -0.006(2) -0.004(2)
O11 0.023(3) 0.018(3) 0.023(3) -0.009(2) -0.007(3) 0.002(2)
O12 0.023(3) 0.023(3) 0.016(3) -0.001(2) -0.004(2) -0.002(2)
O13 0.028(3) 0.019(3) 0.037(4) -0.006(3) -0.011(3) -0.003(3)
O14 0.026(3) 0.020(3) 0.023(3) -0.012(2) 0.001(3) 0.002(2)
O15 0.021(3) 0.024(3) 0.017(3) -0.005(2) 0.002(2) -0.004(2)
O16 0.028(3) 0.027(3) 0.035(4) 0.001(3) -0.004(3) -0.013(3)
O17 0.029(3) 0.021(3) 0.027(3) -0.010(3) -0.003(3) -0.002(3)
O18 0.014(3) 0.023(3) 0.026(3) 0.001(2) -0.006(3) -0.001(2)
O19 0.030(3) 0.038(4) 0.021(3) -0.010(3) 0.004(3) 0.008(3)
O20 0.016(3) 0.021(3) 0.014(3) -0.007(2) -0.002(2) 0.000(2)
O21 0.014(3) 0.022(3) 0.017(3) -0.005(2) 0.003(2) -0.001(2)
O22 0.030(3) 0.031(3) 0.027(4) -0.010(3) 0.004(3) 0.007(3)
O23 0.015(3) 0.020(3) 0.016(3) -0.004(2) -0.005(2) 0.002(2)
O24 0.020(3) 0.024(3) 0.034(4) -0.004(3) -0.002(3) -0.007(2)
O25 0.012(3) 0.019(3) 0.015(3) -0.001(2) -0.003(2) -0.002(2)
O26 0.018(3) 0.017(3) 0.019(3) -0.006(2) -0.002(2) -0.006(2)
O1W 0.043(4) 0.046(4) 0.039(4) -0.021(3) -0.013(3) 0.002(3)
O2W 0.036(4) 0.043(4) 0.024(4) -0.003(3) 0.002(3) -0.015(3)
O3W 0.021(3) 0.038(4) 0.046(4) 0.004(3) 0.001(3) -0.002(3)
O4W 0.048(4) 0.026(3) 0.040(4) -0.012(3) -0.022(3) 0.001(3)
O5W 0.036(4) 0.027(3) 0.028(4) 0.001(3) -0.009(3) 0.009(3)
O6W 0.053(4) 0.025(4) 0.050(5) -0.010(3) -0.030(4) 0.008(3)
O7W 0.040(4) 0.093(6) 0.029(4) 0.025(4) -0.003(4) -0.030(4)
O8W 0.038(4) 0.034(4) 0.031(4) -0.010(3) -0.014(3) -0.003(3)
O9W 0.044(4) 0.033(4) 0.028(4) -0.003(3) -0.014(3) 0.005(3)
O10W 0.018(3) 0.043(4) 0.039(4) 0.005(3) -0.002(3) -0.001(3)
OW1 0.038(4) 0.048(4) 0.032(4) -0.006(3) -0.004(3) -0.016(3)
OW2 0.042(4) 0.053(4) 0.021(4) -0.005(3) -0.003(3) -0.019(3)
OW3 0.049(4) 0.062(5) 0.046(5) -0.026(4) 0.003(4) -0.025(4)
OW4 0.044(4) 0.046(4) 0.047(5) -0.011(4) 0.004(4) -0.013(3)
OW5 0.058(5) 0.042(4) 0.041(5) -0.015(3) 0.001(4) -0.005(4)
OW6 0.050(5) 0.064(5) 0.049(5) -0.019(4) -0.011(4) -0.019(4)
OW7 0.053(5) 0.059(5) 0.032(4) -0.013(3) 0.008(4) -0.024(4)
OW8 0.075(6) 0.056(5) 0.049(5) -0.004(4) -0.017(5) -0.016(4)

loop_
_atom_type_symbol
_atom_type_description
_atom_type_scat_dispersion_real
_atom_type_scat_dispersion_imag
_atom_type_scat_source
O O 0.0106 0.0060 'International Tables Vol C Tables 4.2.6.8 and 6.1.1.4'
H H 0.0000 0.0000 'International Tables Vol C Tables 4.2.6.8 and 6.1.1.4'
V V 0.3005 0.5294 'International Tables Vol C Tables 4.2.6.8 and 6.1.1.4'
Mo Mo -1.6832 0.6857 'International Tables Vol C Tables 4.2.6.8 and 6.1.1.4'
Ce Ce -0.2486 2.6331 'International Tables Vol C Tables 4.2.6.8 and 6.1.1.4'

loop_
_geom_angle_atom_site_label_1
_geom_angle_atom_site_label_2
_geom_angle_atom_site_label_3
_geom_angle
O13 Mo1 O6 105.8(3)
O13 Mo1 O11 101.7(3)
O6 Mo1 O11 100.2(2)
O13 Mo1 O25 98.4(2)
O6 Mo1 O25 95.9(2)
O11 Mo1 O25 149.5(2)
O13 Mo1 O26 91.4(2)
O6 Mo1 O26 161.0(2)
O11 Mo1 O26 83.5(2)
O25 Mo1 O26 73.3(2)
O13 Mo1 O23 163.8(2)
O6 Mo1 O23 89.9(2)
O11 Mo1 O23 78.5(2)
O25 Mo1 O23 75.9(2)
O26 Mo1 O23 72.49(18)
O13 Mo1 Mo2 135.3(2)
O6 Mo1 Mo2 87.54(19)
O11 Mo1 Mo2 33.63(16)
O25 Mo1 Mo2 122.83(15)
O26 Mo1 Mo2 85.54(14)
O23 Mo1 Mo2 47.01(13)
O22 Mo2 O7 105.7(3)
O22 Mo2 O21 101.2(3)
O7 Mo2 O21 95.3(2)
O22 Mo2 O11 102.2(3)
O7 Mo2 O11 96.7(3)
O21 Mo2 O11 149.7(2)
O22 Mo2 O12 93.1(2)
O7 Mo2 O12 161.1(2)
O21 Mo2 O12 79.5(2)
O11 Mo2 O12 80.2(2)
O22 Mo2 O23 165.1(2)
O7 Mo2 O23 89.2(2)
O21 Mo2 O23 76.2(2)
O11 Mo2 O23 76.2(2)
O12 Mo2 O23 71.94(19)
O22 Mo2 Mo1 135.2(2)
O7 Mo2 Mo1 84.76(19)
O21 Mo2 Mo1 121.44(15)
O11 Mo2 Mo1 33.09(16)
O12 Mo2 Mo1 82.64(15)
O23 Mo2 Mo1 45.20(13)
O22 Mo2 Mo3 134.0(2)
O7 Mo2 Mo3 83.25(19)
O21 Mo2 Mo3 32.96(15)
O11 Mo2 Mo3 121.78(16)
O12 Mo2 Mo3 82.67(14)
O23 Mo2 Mo3 45.63(13)
Mo1 Mo2 Mo3 89.80(2)
O24 Mo3 O18 105.4(3)
O24 Mo3 O21 101.4(3)
O18 Mo3 O21 100.2(2)
O24 Mo3 O8 99.1(2)
O18 Mo3 O8 96.4(2)
O21 Mo3 O8 149.0(2)
O24 Mo3 O10 93.7(2)
O18 Mo3 O10 159.5(2)
O21 Mo3 O10 82.6(2)
O8 Mo3 O10 73.1(2)
O24 Mo3 O23 165.5(2)
O18 Mo3 O23 88.8(2)
O21 Mo3 O23 78.0(2)
O8 Mo3 O23 76.33(19)
O10 Mo3 O23 71.81(18)
O24 Mo3 V1 134.6(2)
O18 Mo3 V1 82.06(18)
O21 Mo3 V1 121.59(16)
O8 Mo3 V1 35.79(14)
O10 Mo3 V1 79.30(14)
O23 Mo3 V1 43.56(13)
O24 Mo3 Mo2 134.8(2)
O18 Mo3 Mo2 86.42(19)
O21 Mo3 Mo2 33.54(16)
O8 Mo3 Mo2 123.16(14)
O10 Mo3 Mo2 85.03(13)
O23 Mo3 Mo2 46.90(13)
V1 Mo3 Mo2 89.60(3)
O17 Mo4 O5 104.8(3)
O17 Mo4 O14 102.5(3)
O5 Mo4 O14 100.4(3)
O17 Mo4 O10 98.1(2)
O5 Mo4 O10 96.9(2)
O14 Mo4 O10 148.6(2)
O17 Mo4 O8 93.0(2)
O5 Mo4 O8 160.6(2)
O14 Mo4 O8 82.7(2)
O10 Mo4 O8 72.7(2)
O17 Mo4 O20 164.8(2)
O5 Mo4 O20 89.8(2)
O14 Mo4 O20 78.0(2)
O10 Mo4 O20 75.98(19)
O8 Mo4 O20 71.97(18)
O17 Mo4 Mo5 136.1(2)
O5 Mo4 Mo5 87.08(19)
O14 Mo4 Mo5 33.69(16)
O10 Mo4 Mo5 122.69(15)
O8 Mo4 Mo5 85.17(14)
O20 Mo4 Mo5 46.79(13)
O19 Mo5 O9 107.1(3)
O19 Mo5 O3 101.4(3)
O9 Mo5 O3 95.9(3)
O19 Mo5 O14 101.7(3)
O9 Mo5 O14 95.5(3)
O3 Mo5 O14 150.0(2)
O19 Mo5 O15 92.9(2)
O9 Mo5 O15 160.0(2)
O3 Mo5 O15 80.0(2)
O14 Mo5 O15 79.8(2)
O19 Mo5 O20 164.4(2)
O9 Mo5 O20 88.5(2)
O3 Mo5 O20 76.2(2)
O14 Mo5 O20 76.4(2)
O15 Mo5 O20 71.50(19)
O19 Mo5 Mo4 134.9(2)
O9 Mo5 Mo4 82.9(2)
O3 Mo5 Mo4 121.68(16)
O14 Mo5 Mo4 33.30(16)
O15 Mo5 Mo4 82.71(14)
O20 Mo5 Mo4 45.51(13)
O19 Mo5 Mo6 134.3(2)
O9 Mo5 Mo6 83.3(2)
O3 Mo5 Mo6 33.04(16)
O14 Mo5 Mo6 121.90(16)
O15 Mo5 Mo6 82.81(14)
O20 Mo5 Mo6 45.50(13)
Mo4 Mo5 Mo6 89.82(2)
O16 Mo6 O2 106.0(3)
O16 Mo6 O3 100.9(3)
O2 Mo6 O3 99.1(2)
O16 Mo6 O26 99.6(3)
O2 Mo6 O26 96.7(2)
O3 Mo6 O26 149.4(2)
O16 Mo6 O25 92.9(2)
O2 Mo6 O25 160.0(2)
O3 Mo6 O25 82.9(2)
O26 Mo6 O25 73.5(2)
O16 Mo6 O20 165.0(2)
O2 Mo6 O20 88.9(2)
O3 Mo6 O20 77.5(2)
O26 Mo6 O20 76.72(19)
O25 Mo6 O20 72.03(18)
O16 Mo6 Mo5 134.3(2)
O2 Mo6 Mo5 85.79(19)
O3 Mo6 Mo5 33.43(16)
O26 Mo6 Mo5 123.18(15)
O25 Mo6 Mo5 85.31(13)
O20 Mo6 Mo5 46.51(13)
O4 V1 O15 105.8(3)
O4 V1 O25 100.3(2)
O15 V1 O25 97.7(2)
O4 V1 O8 98.8(2)
O15 V1 O8 96.9(2)
O25 V1 O8 151.8(2)
O4 V1 O23 92.9(2)
O15 V1 O23 161.3(2)
O25 V1 O23 78.6(2)
O8 V1 O23 79.9(2)
O4 V1 O20 170.1(2)
O15 V1 O20 84.1(2)
O25 V1 O20 78.7(2)
O8 V1 O20 79.0(2)
O23 V1 O20 77.17(19)
O4 V1 Mo3 85.72(19)
O15 V1 Mo3 133.20(19)
O25 V1 Mo3 125.30(16)
O8 V1 Mo3 36.39(16)
O23 V1 Mo3 46.66(14)
O20 V1 Mo3 86.92(14)
O1 V2 O12 106.0(3)
O1 V2 O10 99.7(3)
O12 V2 O10 97.5(2)
O1 V2 O26 98.9(3)
O12 V2 O26 97.8(2)
O10 V2 O26 151.6(2)
O1 V2 O20 93.0(2)
O12 V2 O20 161.0(2)
O10 V2 O20 78.5(2)
O26 V2 O20 79.3(2)
O1 V2 O23 169.3(3)
O12 V2 O23 84.6(2)
O10 V2 O23 78.7(2)
O26 V2 O23 79.0(2)
O20 V2 O23 76.35(19)
O2W Ce1 O6 71.72(19)
O2W Ce1 O18 137.9(2)
O6 Ce1 O18 105.99(17)
O2W Ce1 O1W 79.7(2)
O6 Ce1 O1W 136.7(2)
O18 Ce1 O1W 74.8(2)
O2W Ce1 O4W 82.0(2)
O6 Ce1 O4W 71.08(19)
O18 Ce1 O4W 138.5(2)
O1W Ce1 O4W 136.4(2)
O2W Ce1 O3W 138.5(2)
O6 Ce1 O3W 141.1(2)
O18 Ce1 O3W 69.10(18)
O1W Ce1 O3W 80.8(2)
O4W Ce1 O3W 87.5(2)
O2W Ce1 O5W 71.1(2)
O6 Ce1 O5W 127.34(19)
O18 Ce1 O5W 126.59(19)
O1W Ce1 O5W 68.7(2)
O4W Ce1 O5W 68.0(2)
O3W Ce1 O5W 67.7(2)
O2W Ce1 O7 139.58(19)
O6 Ce1 O7 71.27(18)
O18 Ce1 O7 69.04(18)
O1W Ce1 O7 140.1(2)
O4W Ce1 O7 71.2(2)
O3W Ce1 O7 71.1(2)
O5W Ce1 O7 121.94(19)
O2W Ce1 O4 74.98(19)
O6 Ce1 O4 67.99(17)
O18 Ce1 O4 66.03(17)
O1W Ce1 O4 73.75(19)
O4W Ce1 O4 137.51(19)
O3W Ce1 O4 132.66(19)
O5W Ce1 O4 132.81(19)
O7 Ce1 O4 105.17(17)
O8W Ce2 O2 69.08(19)
O8W Ce2 O9W 70.8(2)
O2 Ce2 O9W 127.70(19)
O8W Ce2 O5 141.40(19)
O2 Ce2 O5 104.64(17)
O9W Ce2 O5 127.63(19)
O8W Ce2 O7W 89.9(2)
O2 Ce2 O7W 140.1(2)
O9W Ce2 O7W 70.1(2)
O5 Ce2 O7W 70.7(2)
O8W Ce2 O10W 81.6(2)
O2 Ce2 O10W 71.82(19)
O9W Ce2 O10W 70.4(2)
O5 Ce2 O10W 134.3(2)
O7W Ce2 O10W 140.3(2)
O8W Ce2 O9 133.4(2)
O2 Ce2 O9 68.37(18)
O9W Ce2 O9 125.06(19)
O5 Ce2 O9 68.77(18)
O7W Ce2 O9 135.9(2)
O10W Ce2 O9 67.9(2)
O8W Ce2 O6W 139.0(2)
O2 Ce2 O6W 134.6(2)
O9W Ce2 O6W 69.0(2)
O5 Ce2 O6W 73.29(18)
O7W Ce2 O6W 83.5(3)
O10W Ce2 O6W 78.4(2)
O9 Ce2 O6W 69.0(2)
O8W Ce2 O1 76.26(18)
O2 Ce2 O1 66.78(17)
O9W Ce2 O1 131.72(19)
O5 Ce2 O1 66.87(17)
O7W Ce2 O1 75.6(2)
O10W Ce2 O1 137.73(19)
O9 Ce2 O1 103.22(17)
O6W Ce2 O1 139.19(19)
V2 O1 Ce2 133.8(3)
Mo6 O2 Ce2 137.0(3)
Mo5 O3 Mo6 113.5(3)
V1 O4 Ce1 133.1(3)
Mo4 O5 Ce2 136.1(3)
Mo1 O6 Ce1 134.9(3)
Mo2 O7 Ce1 133.7(3)
V1 O8 Mo3 107.8(2)
V1 O8 Mo4 108.8(2)
Mo3 O8 Mo4 103.1(2)
Mo5 O9 Ce2 136.1(3)
V2 O10 Mo4 108.6(2)
V2 O10 Mo3 109.7(2)
Mo4 O10 Mo3 103.3(2)
Mo1 O11 Mo2 113.3(3)
V2 O12 Mo2 112.6(3)
Mo5 O14 Mo4 113.0(3)
V1 O15 Mo5 112.9(3)
Mo3 O18 Ce1 135.5(3)
V2 O20 V1 103.0(2)
V2 O20 Mo4 90.23(19)
V1 O20 Mo4 98.34(19)
V2 O20 Mo6 89.83(18)
V1 O20 Mo6 98.1(2)
Mo4 O20 Mo6 163.1(3)
V2 O20 Mo5 165.4(3)
V1 O20 Mo5 91.54(19)
Mo4 O20 Mo5 87.70(17)
Mo6 O20 Mo5 88.00(18)
Mo3 O21 Mo2 113.5(3)
V1 O23 V2 103.5(2)
V1 O23 Mo1 91.1(2)
V2 O23 Mo1 97.74(19)
V1 O23 Mo3 89.78(19)
V2 O23 Mo3 97.5(2)
Mo1 O23 Mo3 164.1(2)
V1 O23 Mo2 165.7(3)
V2 O23 Mo2 90.83(19)
Mo1 O23 Mo2 87.79(18)
Mo3 O23 Mo2 87.47(18)
V1 O25 Mo1 108.2(2)
V1 O25 Mo6 109.2(2)
Mo1 O25 Mo6 103.0(2)
V2 O26 Mo6 108.1(2)
V2 O26 Mo1 108.6(2)
Mo6 O26 Mo1 102.6(2)

loop_
_geom_bond_atom_site_label_1
_geom_bond_atom_site_label_2
_geom_bond_distance
Mo1 O13 1.701(6)
Mo1 O6 1.729(5)
Mo1 O11 1.905(6)
Mo1 O25 1.971(5)
Mo1 O26 2.229(5)
Mo1 O23 2.276(5)
Mo1 Mo2 3.2058(10)
Mo2 O22 1.691(6)
Mo2 O7 1.752(5)
Mo2 O21 1.934(5)
Mo2 O11 1.933(5)
Mo2 O12 2.202(5)
Mo2 O23 2.347(5)
Mo2 Mo3 3.2109(10)
Mo3 O24 1.696(5)
Mo3 O18 1.742(5)
Mo3 O21 1.905(5)
Mo3 O8 1.969(5)
Mo3 O10 2.222(5)
Mo3 O23 2.297(5)
Mo3 V1 3.1590(14)
Mo4 O17 1.694(5)
Mo4 O5 1.731(5)
Mo4 O14 1.902(6)
Mo4 O10 1.975(5)
Mo4 O8 2.234(5)
Mo4 O20 2.277(5)
Mo4 Mo5 3.1891(10)
Mo5 O19 1.711(6)
Mo5 O9 1.724(6)
Mo5 O3 1.925(5)
Mo5 O14 1.922(6)
Mo5 O15 2.200(5)
Mo5 O20 2.326(5)
Mo5 Mo6 3.2046(10)
Mo6 O16 1.699(6)
Mo6 O2 1.733(5)
Mo6 O3 1.906(5)
Mo6 O26 1.973(5)
Mo6 O25 2.217(5)
Mo6 O20 2.287(5)
V1 O4 1.634(5)
V1 O15 1.693(5)
V1 O25 1.952(5)
V1 O8 1.940(5)
V1 O23 2.177(5)
V1 O20 2.216(5)
V2 O1 1.625(5)
V2 O12 1.702(6)
V2 O10 1.936(5)
V2 O26 1.944(5)
V2 O20 2.204(5)
V2 O23 2.229(5)
Ce1 O2W 2.486(6)
Ce1 O6 2.512(5)
Ce1 O18 2.526(5)
Ce1 O1W 2.500(6)
Ce1 O4W 2.526(6)
Ce1 O3W 2.539(6)
Ce1 O5W 2.566(6)
Ce1 O7 2.588(6)
Ce1 O4 2.608(5)
Ce2 O8W 2.469(6)
Ce2 O2 2.515(5)
Ce2 O9W 2.509(6)
Ce2 O5 2.509(5)
Ce2 O7W 2.517(7)
Ce2 O10W 2.514(6)
Ce2 O9 2.604(6)
Ce2 O6W 2.571(6)
Ce2 O1 2.639(5)
